data_2312523
loop_
_publ_author_name
'Erickson, Alexander N.'
'Haltiwanger, Curtis'
'Rahim, Masoumeh'
'Garner, Charles M.'

_publ_section_title
;
 Preferential crystallization of (&#xb1;)-pinenyllithium&#xb7;TMEDA.
;
_journal_coeditor_code OJ3017
_journal_issue 'Pt 7'
_journal_name_full 'Acta crystallographica. Section C, Structural chemistry'
_journal_page_first 297
_journal_page_last 301
_journal_paper_doi 10.1107/S2053229624004662
_journal_volume 80
_journal_year 2024
_chemical_formula_iupac '[Li (C10 H15) (C6 H16 N2)]'
_chemical_formula_moiety 'C16 H31 Li N2'
_chemical_formula_sum 'C16 H31 Li N2'
_chemical_formula_weight 258.37
_chemical_name_common
;
(+-)-Pinenyllithium tetramethylethylenediamine
;
_chemical_name_systematic
;
(Tetramethylethylenediamine-\k^2^<i>N</i>,<i>N</i>')(\h^3^-2,6,6-\
trimethylbicyclo[3.1.1]heptyl)lithium
;
_space_group_crystal_system triclinic
_space_group_IT_number 2
_space_group_name_Hall '-P 1'
_space_group_name_H-M_alt 'P -1'
_atom_sites_solution_hydrogens difmap
_atom_sites_solution_primary dual
_atom_sites_solution_secondary difmap
_audit_creation_method SHELXL-2018/3
_cell_angle_alpha 97.3360(10)
_cell_angle_beta 99.662(2)
_cell_angle_gamma 93.520(2)
_cell_formula_units_Z 2
_cell_length_a 6.3160(2)
_cell_length_b 9.6925(2)
_cell_length_c 13.7463(2)
_cell_measurement_reflns_used 17767
_cell_measurement_temperature 120(2)
_cell_measurement_theta_max 77.8490
_cell_measurement_theta_min 3.2670
_cell_volume 819.83(3)
_computing_cell_refinement
;
CrysAlis PRO (Rigaku OD, 2021)
;
_computing_data_collection
;
CrysAlis PRO (Rigaku OD, 2021)
;
_computing_data_reduction
;
CrysAlis PRO (Rigaku OD, 2021)
;
_computing_molecular_graphics
;
<i>ShelXle</i> (H\"ubschle <i>et al.</i>,  2011)
;
_computing_publication_material
;
CIFTAB2014 (Sheldrick, 2008) and
FinalCif (D. Kratzert, https://dkratzert.de/finalcif.html)
;
_computing_structure_refinement
;
SHELXL2018 (Sheldrick, 2015<i>b</i>)
;
_computing_structure_solution
;
SHELXT2018 (Sheldrick, 2015<i>a</i>)
;
_diffrn_ambient_temperature 120(2)
_diffrn_detector 'Hybrid Pixel Array Detector'
_diffrn_detector_area_resol_mean 10.0000
_diffrn_measured_fraction_theta_full 0.997
_diffrn_measured_fraction_theta_max 0.965
_diffrn_measurement_device 'four-circle diffractometer'
_diffrn_measurement_device_type 'Rigaku XtaLAB Synergy-S single source'
_diffrn_measurement_method 'combination of \w and \f-scans'
_diffrn_measurement_specimen_support 'MiTeGen micromount'
_diffrn_radiation_monochromator mirror
_diffrn_radiation_probe x-ray
_diffrn_radiation_type CuK\a
_diffrn_radiation_wavelength 1.54184
_diffrn_reflns_av_R_equivalents 0.0560
_diffrn_reflns_av_unetI/netI 0.0247
_diffrn_reflns_limit_h_max 6
_diffrn_reflns_limit_h_min -7
_diffrn_reflns_limit_k_max 12
_diffrn_reflns_limit_k_min -12
_diffrn_reflns_limit_l_max 16
_diffrn_reflns_limit_l_min -17
_diffrn_reflns_number 20391
_diffrn_reflns_theta_full 67.684
_diffrn_reflns_theta_max 77.923
_diffrn_reflns_theta_min 3.294
_diffrn_source 'micro-focus sealed X-ray tube'
_exptl_absorpt_coefficient_mu 0.442
_exptl_absorpt_correction_T_max 1.000
_exptl_absorpt_correction_T_min 0.675
_exptl_absorpt_correction_type gaussian
_exptl_absorpt_process_details
;
(CrysAlis PRO; Rigaku OD, 2021)
;
_exptl_crystal_colour 'Translucent Pale Yellow'
_exptl_crystal_density_diffrn 1.047
_exptl_crystal_density_method 'Not Measured'
_exptl_crystal_description Plate
_exptl_crystal_F_000 288
_exptl_crystal_size_max 0.349
_exptl_crystal_size_mid 0.108
_exptl_crystal_size_min 0.044
_refine_diff_density_max 0.282
_refine_diff_density_min -0.218
_refine_ls_extinction_method none
_refine_ls_goodness_of_fit_ref 1.089
_refine_ls_hydrogen_treatment refall
_refine_ls_matrix_type full
_refine_ls_number_parameters 296
_refine_ls_number_reflns 3373
_refine_ls_number_restraints 0
_refine_ls_restrained_S_all 1.089
_refine_ls_R_factor_all 0.0402
_refine_ls_R_factor_gt 0.0387
_refine_ls_shift/su_max 0.000
_refine_ls_shift/su_mean 0.000
_refine_ls_structure_factor_coef Fsqd
_refine_ls_weighting_details 'w=1/[\s^2^(Fo^2^)+(0.0589P)^2^+0.1668P] where P=(Fo^2^+2Fc^2^)/3'
_refine_ls_weighting_scheme calc
_refine_ls_wR_factor_gt 0.1062
_refine_ls_wR_factor_ref 0.1075
_reflns_number_gt 3167
_reflns_number_total 3373
_reflns_threshold_expression 'I > 2\s(I)'
_cod_data_source_file oj3017sup1.cif
_cod_data_source_block I
_cod_depositor_comments 'Adding full bibliography for 2312523.cif.'
_cod_database_code 2312523
_cod_database_fobs_code 2312523
_shelx_space_group_comment
;
The symmetry employed for this shelxl refinement is uniquely defined
by the following loop, which should always be used as a source of
symmetry information in preference to the above space-group names.
They are only intended as comments.
;
_shelx_estimated_absorpt_t_min 0.861
_shelx_estimated_absorpt_t_max 0.983

loop_
_space_group_symop_operation_xyz
'x, y, z'
'-x, -y, -z'

loop_
_atom_site_type_symbol
_atom_site_label
_atom_site_fract_x
_atom_site_fract_y
_atom_site_fract_z
_atom_site_U_iso_or_equiv
_atom_site_adp_type
_atom_site_calc_flag
_atom_site_occupancy
_atom_site_disorder_assembly
_atom_site_disorder_group
Li Li 0.7333(3) 0.33286(17) 0.29985(12) 0.0238(3) Uani d 1 . .
C C1 0.96126(15) 0.54977(10) 0.17707(7) 0.0192(2) Uani d 1 . .
H H1 1.093(2) 0.5059(13) 0.1561(9) 0.025(3) Uiso d 1 . .
C C2 0.92371(15) 0.51687(9) 0.27849(7) 0.0188(2) Uani d 1 . .
C C3 0.73585(15) 0.56432(10) 0.30578(7) 0.0219(2) Uani d 1 . .
H H3 0.710(2) 0.5586(14) 0.3725(10) 0.032(3) Uiso d 1 . .
C C4 0.60919(16) 0.66118(11) 0.24454(8) 0.0248(2) Uani d 1 . .
H H4A 0.451(2) 0.6263(14) 0.2234(10) 0.034(3) Uiso d 1 . .
H H4B 0.614(2) 0.7578(14) 0.2846(9) 0.029(3) Uiso d 1 . .
C C5 0.70154(15) 0.67625(10) 0.14985(7) 0.0224(2) Uani d 1 . .
H H5 0.617(2) 0.7371(14) 0.1054(10) 0.030(3) Uiso d 1 . .
C C6 0.95159(14) 0.71071(10) 0.17399(7) 0.0186(2) Uani d 1 . .
C C7 0.74359(16) 0.52871(11) 0.10259(7) 0.0247(2) Uani d 1 . .
H H7A 0.762(2) 0.5245(14) 0.0308(10) 0.032(3) Uiso d 1 . .
H H7B 0.636(2) 0.4509(14) 0.1098(10) 0.032(3) Uiso d 1 . .
C C8 1.04218(16) 0.75584(11) 0.08552(7) 0.0242(2) Uani d 1 . .
H H8A 0.990(2) 0.6944(15) 0.0226(11) 0.036(3) Uiso d 1 . .
H H8B 1.204(2) 0.7590(14) 0.0975(10) 0.035(3) Uiso d 1 . .
H H8C 1.000(2) 0.8539(15) 0.0756(10) 0.034(3) Uiso d 1 . .
C C9 1.04919(16) 0.81089(10) 0.26738(7) 0.0220(2) Uani d 1 . .
H H9A 1.030(2) 0.9114(15) 0.2559(10) 0.037(4) Uiso d 1 . .
H H9B 0.980(2) 0.7952(14) 0.3236(10) 0.031(3) Uiso d 1 . .
H H9C 1.209(2) 0.8000(14) 0.2866(10) 0.031(3) Uiso d 1 . .
C C10 1.06426(16) 0.43194(10) 0.32858(7) 0.0223(2) Uani d 1 . .
H H10A 1.200(2) 0.4133(13) 0.3047(10) 0.029(3) Uiso d 1 . .
H H10B 1.058(2) 0.4284(14) 0.3996(10) 0.029(3) Uiso d 1 . .
N N1 0.57757(12) 0.16997(8) 0.19027(6) 0.01942(19) Uani d 1 . .
N N2 0.64698(13) 0.21831(8) 0.40976(6) 0.02063(19) Uani d 1 . .
C C11 0.48749(16) 0.11036(10) 0.34912(7) 0.0235(2) Uani d 1 . .
H H11B 0.465(2) 0.0293(14) 0.3874(10) 0.033(3) Uiso d 1 . .
H H11A 0.345(2) 0.1544(14) 0.3348(10) 0.033(3) Uiso d 1 . .
C C12 0.55534(17) 0.05691(10) 0.25143(7) 0.0237(2) Uani d 1 . .
H H12A 0.703(2) 0.0165(14) 0.2645(10) 0.032(3) Uiso d 1 . .
H H12B 0.447(2) -0.0193(14) 0.2145(10) 0.031(3) Uiso d 1 . .
C C13 0.54955(19) 0.29174(12) 0.48925(8) 0.0300(2) Uani d 1 . .
H H13A 0.659(2) 0.3632(16) 0.5323(11) 0.041(4) Uiso d 1 . .
H H13B 0.501(2) 0.2253(16) 0.5344(11) 0.045(4) Uiso d 1 . .
H H13C 0.423(2) 0.3379(15) 0.4594(10) 0.036(3) Uiso d 1 . .
C C14 0.83887(18) 0.15574(12) 0.45485(8) 0.0297(2) Uani d 1 . .
H H14A 0.937(2) 0.2281(14) 0.4958(10) 0.032(3) Uiso d 1 . .
H H14B 0.913(2) 0.1087(16) 0.4018(11) 0.041(4) Uiso d 1 . .
H H14C 0.800(2) 0.0820(15) 0.4964(11) 0.041(4) Uiso d 1 . .
C C15 0.36571(16) 0.19779(11) 0.13816(8) 0.0261(2) Uani d 1 . .
H H15A 0.379(2) 0.2717(16) 0.0963(11) 0.040(4) Uiso d 1 . .
H H15B 0.287(2) 0.1110(15) 0.0927(11) 0.038(4) Uiso d 1 . .
H H15C 0.273(2) 0.2299(15) 0.1865(11) 0.037(3) Uiso d 1 . .
C C16 0.71351(18) 0.12824(13) 0.11672(8) 0.0306(2) Uani d 1 . .
H H16A 0.863(3) 0.1163(16) 0.1501(11) 0.044(4) Uiso d 1 . .
H H16B 0.655(2) 0.0380(17) 0.0737(12) 0.045(4) Uiso d 1 . .
H H16C 0.721(2) 0.2032(16) 0.0746(12) 0.044(4) Uiso d 1 . .

loop_
_atom_site_aniso_label
_atom_site_aniso_U_11
_atom_site_aniso_U_22
_atom_site_aniso_U_33
_atom_site_aniso_U_12
_atom_site_aniso_U_13
_atom_site_aniso_U_23
Li 0.0257(8) 0.0230(8) 0.0214(8) -0.0040(6) 0.0009(6) 0.0053(6)
C1 0.0184(4) 0.0206(4) 0.0188(4) 0.0026(3) 0.0036(3) 0.0032(3)
C2 0.0182(4) 0.0172(4) 0.0204(4) -0.0018(3) 0.0028(3) 0.0033(3)
C3 0.0224(5) 0.0220(5) 0.0239(5) 0.0024(4) 0.0085(4) 0.0075(4)
C4 0.0184(5) 0.0254(5) 0.0340(5) 0.0043(4) 0.0090(4) 0.0101(4)
C5 0.0171(4) 0.0245(5) 0.0264(5) 0.0031(4) 0.0017(4) 0.0092(4)
C6 0.0169(4) 0.0212(4) 0.0187(4) 0.0022(3) 0.0036(3) 0.0056(3)
C7 0.0233(5) 0.0260(5) 0.0223(5) -0.0020(4) -0.0017(4) 0.0041(4)
C8 0.0235(5) 0.0302(5) 0.0211(5) 0.0025(4) 0.0058(4) 0.0095(4)
C9 0.0223(5) 0.0209(5) 0.0228(5) 0.0002(3) 0.0043(4) 0.0032(4)
C10 0.0195(5) 0.0246(5) 0.0229(5) 0.0012(4) 0.0017(4) 0.0061(4)
N1 0.0200(4) 0.0219(4) 0.0163(4) 0.0000(3) 0.0033(3) 0.0035(3)
N2 0.0233(4) 0.0217(4) 0.0163(4) -0.0001(3) 0.0015(3) 0.0039(3)
C11 0.0257(5) 0.0238(5) 0.0208(5) -0.0046(4) 0.0046(4) 0.0050(4)
C12 0.0301(5) 0.0184(4) 0.0221(5) -0.0012(4) 0.0041(4) 0.0035(4)
C13 0.0384(6) 0.0317(5) 0.0207(5) 0.0058(5) 0.0072(4) 0.0029(4)
C14 0.0276(5) 0.0362(6) 0.0261(5) 0.0045(5) 0.0004(4) 0.0126(4)
C15 0.0224(5) 0.0302(5) 0.0237(5) 0.0012(4) -0.0009(4) 0.0034(4)
C16 0.0296(6) 0.0391(6) 0.0247(5) 0.0031(5) 0.0112(4) 0.0018(4)

loop_
_atom_type_symbol
_atom_type_description
_atom_type_scat_dispersion_real
_atom_type_scat_dispersion_imag
_atom_type_scat_source
C C 0.0181 0.0091 'International Tables Vol C Tables 4.2.6.8 and 6.1.1.4'
H H 0.0000 0.0000 'International Tables Vol C Tables 4.2.6.8 and 6.1.1.4'
Li Li 0.0008 0.0003 'International Tables Vol C Tables 4.2.6.8 and 6.1.1.4'
N N 0.0311 0.0180 'International Tables Vol C Tables 4.2.6.8 and 6.1.1.4'

loop_
_geom_angle_atom_site_label_1
_geom_angle_atom_site_label_2
_geom_angle_atom_site_label_3
_geom_angle_site_symmetry_1
_geom_angle_site_symmetry_3
_geom_angle
_geom_angle_publ_flag
N1 Li N2 . . 88.76(7) y
N1 Li C2 . . 127.71(9) ?
N2 Li C2 . . 143.10(9) ?
N1 Li C10 . . 131.22(9) ?
N2 Li C10 . . 116.38(8) ?
C2 Li C10 . . 37.49(4) ?
N1 Li C3 . . 130.88(8) ?
N2 Li C3 . . 125.26(9) ?
C2 Li C3 . . 36.78(4) ?
C10 Li C3 . . 68.75(6) ?
N1 Li H3 . . 144.2(3) ?
N2 Li H3 . . 101.0(4) ?
C2 Li H3 . . 54.2(3) ?
C10 Li H3 . . 74.7(3) ?
C3 Li H3 . . 24.5(3) ?
N1 Li H10B . . 146.3(3) ?
N2 Li H10B . . 93.3(3) ?
C2 Li H10B . . 54.1(3) ?
C10 Li H10B . . 24.9(3) ?
C3 Li H10B . . 73.2(3) ?
H3 Li H10B . . 68.1(5) ?
C2 C1 C7 . . 109.50(8) ?
C2 C1 C6 . . 109.22(7) ?
C7 C1 C6 . . 87.13(7) ?
C2 C1 H1 . . 112.5(7) ?
C7 C1 H1 . . 119.1(7) ?
C6 C1 H1 . . 116.8(7) ?
C3 C2 C10 . . 127.17(9) y
C3 C2 C1 . . 114.19(8) y
C10 C2 C1 . . 118.27(8) y
C3 C2 Li . . 74.15(7) ?
C10 C2 Li . . 72.36(7) ?
C1 C2 Li . . 123.80(7) ?
C2 C3 C4 . . 119.68(8) ?
C2 C3 Li . . 69.07(7) ?
C4 C3 Li . . 134.63(8) ?
C2 C3 H3 . . 119.2(8) y
C4 C3 H3 . . 118.7(8) ?
Li C3 H3 . . 82.2(8) ?
C3 C4 C5 . . 110.65(8) ?
C3 C4 H4A . . 112.3(8) ?
C5 C4 H4A . . 107.7(8) ?
C3 C4 H4B . . 110.8(7) ?
C5 C4 H4B . . 108.5(7) ?
H4A C4 H4B . . 106.7(10) ?
C4 C5 C7 . . 108.05(8) ?
C4 C5 C6 . . 111.37(8) ?
C7 C5 C6 . . 87.51(7) ?
C4 C5 H5 . . 112.9(7) ?
C7 C5 H5 . . 118.0(7) ?
C6 C5 H5 . . 116.4(7) ?
C9 C6 C8 . . 108.90(8) ?
C9 C6 C5 . . 118.81(8) ?
C8 C6 C5 . . 112.52(8) ?
C9 C6 C1 . . 118.35(7) ?
C8 C6 C1 . . 111.55(8) ?
C5 C6 C1 . . 85.08(7) ?
C5 C7 C1 . . 86.05(7) ?
C5 C7 H7A . . 113.1(8) ?
C1 C7 H7A . . 113.2(8) ?
C5 C7 H7B . . 115.2(8) ?
C1 C7 H7B . . 117.4(7) ?
H7A C7 H7B . . 110.2(11) ?
C6 C8 H8A . . 113.8(8) ?
C6 C8 H8B . . 111.3(8) ?
H8A C8 H8B . . 106.9(11) ?
C6 C8 H8C . . 109.4(8) ?
H8A C8 H8C . . 107.7(11) ?
H8B C8 H8C . . 107.6(11) ?
C6 C9 H9A . . 110.5(8) ?
C6 C9 H9B . . 111.8(8) ?
H9A C9 H9B . . 106.9(11) ?
C6 C9 H9C . . 110.5(7) ?
H9A C9 H9C . . 108.5(11) ?
H9B C9 H9C . . 108.4(11) ?
C2 C10 Li . . 70.15(7) ?
C2 C10 H10A . . 118.8(7) y
Li C10 H10A . . 136.4(8) ?
C2 C10 H10B . . 117.1(8) y
Li C10 H10B . . 85.3(7) ?
H10A C10 H10B . . 118.6(11) ?
C15 N1 C16 . . 109.20(8) ?
C15 N1 C12 . . 110.40(8) ?
C16 N1 C12 . . 109.29(8) ?
C15 N1 Li . . 115.05(8) ?
C16 N1 Li . . 111.74(8) ?
C12 N1 Li . . 100.82(7) ?
C14 N2 C13 . . 109.09(8) ?
C14 N2 C11 . . 110.86(8) ?
C13 N2 C11 . . 109.16(8) ?
C14 N2 Li . . 108.18(8) ?
C13 N2 Li . . 117.95(8) ?
C11 N2 Li . . 101.34(7) ?
N2 C11 C12 . . 111.64(8) ?
N2 C11 H11B . . 110.5(8) ?
C12 C11 H11B . . 109.4(8) ?
N2 C11 H11A . . 107.5(7) ?
C12 C11 H11A . . 109.3(8) ?
H11B C11 H11A . . 108.3(11) ?
N1 C12 C11 . . 111.51(8) ?
N1 C12 H12A . . 107.2(7) ?
C11 C12 H12A . . 110.4(7) ?
N1 C12 H12B . . 110.6(8) ?
C11 C12 H12B . . 108.8(7) ?
H12A C12 H12B . . 108.3(10) ?
N2 C13 H13A . . 109.5(8) ?
N2 C13 H13B . . 111.6(9) ?
H13A C13 H13B . . 107.0(12) ?
N2 C13 H13C . . 109.7(8) ?
H13A C13 H13C . . 110.0(12) ?
H13B C13 H13C . . 109.0(12) ?
N2 C14 H14A . . 108.9(8) ?
N2 C14 H14B . . 110.7(8) ?
H14A C14 H14B . . 108.9(12) ?
N2 C14 H14C . . 111.6(8) ?
H14A C14 H14C . . 109.8(11) ?
H14B C14 H14C . . 107.0(12) ?
N1 C15 H15A . . 111.1(9) ?
N1 C15 H15B . . 112.2(8) ?
H15A C15 H15B . . 107.4(12) ?
N1 C15 H15C . . 110.6(8) ?
H15A C15 H15C . . 107.2(12) ?
H15B C15 H15C . . 108.2(11) ?
N1 C16 H16A . . 111.0(9) ?
N1 C16 H16B . . 111.9(9) ?
H16A C16 H16B . . 107.9(12) ?
N1 C16 H16C . . 108.2(9) ?
H16A C16 H16C . . 108.2(12) ?
H16B C16 H16C . . 109.6(12) ?

loop_
_geom_bond_atom_site_label_1
_geom_bond_atom_site_label_2
_geom_bond_site_symmetry_2
_geom_bond_distance
_geom_bond_publ_flag
Li N1 . 2.1057(18) y
Li N2 . 2.1078(18) y
Li C2 . 2.1684(18) y
Li C3 . 2.2334(19) y
Li C10 . 2.1971(19) y
Li H3 . 2.311(13) ?
Li H10B . 2.334(13) ?
C1 C2 . 1.5222(12) ?
C1 C7 . 1.5555(13) ?
C1 C6 . 1.5705(13) ?
C1 H1 . 1.024(13) ?
C2 C3 . 1.3902(14) y
C2 C10 . 1.4032(13) y
C3 C4 . 1.5159(13) ?
C3 H3 . 0.966(14) ?
C4 C5 . 1.5326(14) ?
C4 H4A . 1.014(14) ?
C4 H4B . 1.019(13) ?
C5 C7 . 1.5508(14) ?
C5 C6 . 1.5643(13) ?
C5 H5 . 1.014(13) ?
C6 C9 . 1.5210(13) ?
C6 C8 . 1.5286(12) ?
C7 H7A . 1.009(14) ?
C7 H7B . 1.008(14) ?
C8 H8A . 0.980(15) ?
C8 H8B . 1.006(14) ?
C8 H8C . 1.021(14) ?
C9 H9A . 1.017(15) ?
C9 H9B . 0.973(14) ?
C9 H9C . 1.018(13) ?
C10 H10A . 0.989(13) ?
C10 H10B . 0.988(13) ?
N1 C15 . 1.4657(12) ?
N1 C16 . 1.4673(13) ?
N1 C12 . 1.4775(12) ?
N2 C14 . 1.4680(13) ?
N2 C13 . 1.4698(13) ?
N2 C11 . 1.4732(12) ?
C11 C12 . 1.5160(14) ?
C11 H11B . 1.015(14) ?
C11 H11A . 1.019(14) ?
C12 H12A . 1.029(14) ?
C12 H12B . 1.000(14) ?
C13 H13A . 1.004(15) ?
C13 H13B . 1.017(16) ?
C13 H13C . 0.993(14) ?
C14 H14A . 0.961(14) ?
C14 H14B . 1.007(15) ?
C14 H14C . 1.013(15) ?
C15 H15A . 0.983(15) ?
C15 H15B . 1.027(14) ?
C15 H15C . 0.990(15) ?
C16 H16A . 0.999(16) ?
C16 H16B . 1.003(16) ?
C16 H16C . 0.989(16) ?

loop_
_geom_torsion_atom_site_label_1
_geom_torsion_atom_site_label_2
_geom_torsion_atom_site_label_3
_geom_torsion_atom_site_label_4
_geom_torsion_site_symmetry_1
_geom_torsion_site_symmetry_2
_geom_torsion_site_symmetry_3
_geom_torsion_site_symmetry_4
_geom_torsion
_geom_torsion_publ_flag
C7 C1 C2 C3 . . . . -39.93(11) ?
C6 C1 C2 C3 . . . . 53.92(10) ?
C7 C1 C2 C10 . . . . 133.56(9) ?
C6 C1 C2 C10 . . . . -132.58(8) ?
C7 C1 C2 Li . . . . 46.66(11) ?
C6 C1 C2 Li . . . . 140.52(8) ?
C10 C2 C3 C4 . . . . 177.25(9) ?
C1 C2 C3 C4 . . . . -9.94(13) ?
Li C2 C3 C4 . . . . -130.37(10) ?
C10 C2 C3 Li . . . . -52.38(10) ?
C1 C2 C3 Li . . . . 120.43(9) ?
C2 C3 C4 C5 . . . . 7.46(13) ?
Li C3 C4 C5 . . . . -81.66(12) ?
C3 C4 C5 C7 . . . . 45.11(10) ?
C3 C4 C5 C6 . . . . -49.40(11) ?
C4 C5 C6 C9 . . . . -39.25(11) ?
C7 C5 C6 C9 . . . . -147.68(8) ?
C4 C5 C6 C8 . . . . -168.16(8) ?
C7 C5 C6 C8 . . . . 83.41(9) ?
C4 C5 C6 C1 . . . . 80.53(8) ?
C7 C5 C6 C1 . . . . -27.90(7) ?
C2 C1 C6 C9 . . . . 38.36(11) ?
C7 C1 C6 C9 . . . . 148.03(8) ?
C2 C1 C6 C8 . . . . 165.86(7) ?
C7 C1 C6 C8 . . . . -84.47(8) ?
C2 C1 C6 C5 . . . . -81.85(8) ?
C7 C1 C6 C5 . . . . 27.82(7) ?
C4 C5 C7 C1 . . . . -83.53(8) ?
C6 C5 C7 C1 . . . . 28.15(7) ?
C2 C1 C7 C5 . . . . 81.35(8) ?
C6 C1 C7 C5 . . . . -28.04(7) ?
C3 C2 C10 Li . . . . 53.08(10) ?
C1 C2 C10 Li . . . . -119.46(9) ?
C14 N2 C11 C12 . . . . -74.60(10) ?
C13 N2 C11 C12 . . . . 165.20(8) ?
Li N2 C11 C12 . . . . 40.05(10) ?
C15 N1 C12 C11 . . . . -80.01(10) ?
C16 N1 C12 C11 . . . . 159.87(8) ?
Li N1 C12 C11 . . . . 42.06(10) ?
N2 C11 C12 N1 . . . . -60.64(11) ?
